data_4003546
loop_
_publ_author_name
'Dehnhardt, Natalie'
'Axt, Marleen'
'Zimmermann, Jonas'
'Yang, Meng'
'Mette, Gerson'
'Heine, Johanna'

_publ_section_title
;
 Band Gap-Tunable, Chiral Hybrid Metal Halides Displaying Second-Harmonic
 Generation
;
_journal_name_full 'Chemistry of Materials'
_journal_paper_doi 10.1021/acs.chemmater.0c01605
_journal_year 2020
_chemical_absolute_configuration syn
_chemical_formula_moiety 'Bi2 Br10, 4(C8 H11 F N)'
_chemical_formula_sum 'C32 H44 Bi2 Br10 F4 N4'
_chemical_formula_weight 1777.77
_space_group_crystal_system monoclinic
_space_group_IT_number 4
_space_group_name_Hall 'P 2yb'
_space_group_name_H-M_alt 'P 1 21 1'
_atom_sites_solution_hydrogens geom
_atom_sites_solution_primary direct
_audit_creation_date 2019-04-18
_audit_creation_method
;
Olex2 1.2
(compiled 2018.05.29 svn.r3508 for OlexSys, GUI svn.r5506)
;
_cell_angle_alpha 90
_cell_angle_beta 95.2271(17)
_cell_angle_gamma 90
_cell_formula_units_Z 2
_cell_length_a 12.2017(6)
_cell_length_b 14.1185(7)
_cell_length_c 14.0742(7)
_cell_measurement_reflns_used 9834
_cell_measurement_temperature 100(2)
_cell_measurement_theta_max 25.30
_cell_measurement_theta_min 2.56
_cell_volume 2414.5(2)
_computing_molecular_graphics 'Olex2 (Dolomanov et al., 2009)'
_computing_publication_material 'Olex2 (Dolomanov et al., 2009)'
_computing_structure_refinement 'ShelXL (Sheldrick, 2015)'
_computing_structure_solution 'XS (Sheldrick, 2008)'
_diffrn_ambient_temperature 100.0
_diffrn_detector_area_resol_mean 10.4167
_diffrn_measured_fraction_theta_full 0.999
_diffrn_measured_fraction_theta_max 0.998
_diffrn_measurement_device_type 'Bruker D8 QUEST area detector'
_diffrn_measurement_method '\w and \f scans'
_diffrn_radiation_type MoK\a
_diffrn_radiation_wavelength 0.71073
_diffrn_reflns_av_R_equivalents 0.0583
_diffrn_reflns_av_unetI/netI 0.0546
_diffrn_reflns_Laue_measured_fraction_full 0.999
_diffrn_reflns_Laue_measured_fraction_max 0.998
_diffrn_reflns_limit_h_max 14
_diffrn_reflns_limit_h_min -14
_diffrn_reflns_limit_k_max 16
_diffrn_reflns_limit_k_min -16
_diffrn_reflns_limit_l_max 16
_diffrn_reflns_limit_l_min -16
_diffrn_reflns_number 35531
_diffrn_reflns_point_group_measured_fraction_full 0.989
_diffrn_reflns_point_group_measured_fraction_max 0.988
_diffrn_reflns_theta_full 25.242
_diffrn_reflns_theta_max 25.329
_diffrn_reflns_theta_min 2.116
_diffrn_source 'microfocus sealed X-ray tube'
_diffrn_standards_number 0
_exptl_absorpt_coefficient_mu 15.596
_exptl_absorpt_correction_T_max 0.5619
_exptl_absorpt_correction_T_min 0.1505
_exptl_absorpt_correction_type multi-scan
_exptl_absorpt_process_details
'SADABS-2016/2 (Bruker,2016/2) was used for absorption correction. wR2(int) was 0.1774 before and 0.0851 after correction. The Ratio of minimum to maximum transmission is 0.2678. The \l/2 correction factor is Not present.'
_exptl_crystal_colour yellow
_exptl_crystal_colour_primary yellow
_exptl_crystal_density_diffrn 2.445
_exptl_crystal_description plate
_exptl_crystal_F_000 1632
_exptl_crystal_size_max 0.351
_exptl_crystal_size_mid 0.298
_exptl_crystal_size_min 0.116
_refine_diff_density_max 2.643
_refine_diff_density_min -3.229
_refine_diff_density_rms 0.389
_refine_ls_abs_structure_details
;
 Flack x determined using 3278 quotients [(I+)-(I-)]/[(I+)+(I-)]
 (Parsons, Flack and Wagner, Acta Cryst. B69 (2013) 249-259).
;
_refine_ls_abs_structure_Flack 0.024(9)
_refine_ls_extinction_method none
_refine_ls_goodness_of_fit_ref 1.043
_refine_ls_hydrogen_treatment constr
_refine_ls_matrix_type full
_refine_ls_number_parameters 471
_refine_ls_number_reflns 8688
_refine_ls_number_restraints 151
_refine_ls_restrained_S_all 1.037
_refine_ls_R_factor_all 0.0541
_refine_ls_R_factor_gt 0.0444
_refine_ls_shift/su_max 0.000
_refine_ls_shift/su_mean 0.000
_refine_ls_structure_factor_coef Fsqd
_refine_ls_weighting_details 'w=1/[\s^2^(Fo^2^)+(0.0965P)^2^] where P=(Fo^2^+2Fc^2^)/3'
_refine_ls_weighting_scheme calc
_refine_ls_wR_factor_gt 0.1277
_refine_ls_wR_factor_ref 0.1360
_reflns_Friedel_coverage 0.896
_reflns_Friedel_fraction_full 0.978
_reflns_Friedel_fraction_max 0.977
_reflns_number_gt 7657
_reflns_number_total 8688
_reflns_threshold_expression 'I > 2\s(I)'
_cod_data_source_file cm0c01605_si_006.cif
_cod_data_source_block compound5
_cod_database_code 4003546
_shelxl_version_number 2014-3
_shelx_space_group_comment
;
The symmetry employed for this shelxl refinement is uniquely defined
by the following loop, which should always be used as a source of
symmetry information in preference to the above space-group names.
They are only intended as comments.
;
_shelx_estimated_absorpt_t_max 0.265
_shelx_estimated_absorpt_t_min 0.073
_olex2_refinement_description
;
1. Fixed Uiso
 At 1.2 times of:
  All C(H) groups, All N(H,H,H) groups
 At 1.5 times of:
  All C(H,H,H) groups
2. Restrained distances
 C28B-C27 \\sim C28A-C27 \\sim C32A-C27 \\sim C32B-C27 \\sim C32A-C31A \\sim
C32B-C31B \\sim C31B-C30B
 \\sim C31A-C30A \\sim C30A-C29A \\sim C30B-C29B \\sim C29B-C28B \\sim C29A-C28A
 with sigma of 0.02
3. Uiso/Uaniso restraints and constraints
Uanis(C1) \\sim Ueq, Uanis(C4) \\sim Ueq, Uanis(C2) \\sim Ueq, Uanis(C20) \\sim
Ueq, Uanis(C19) \\sim Ueq, Uanis(C21) \\sim Ueq, Uanis(C26) \\sim Ueq,
Uanis(C13) \\sim Ueq, Uanis(C14) \\sim Ueq, : with sigma of 0.01 and sigma for
terminal atoms of 0.02
Uanis(C1) \\sim Ueq, Uanis(N2) \\sim Ueq: with sigma of 0.001 and sigma for
terminal atoms of 0.002
Uanis(N4) \\sim Ueq: with sigma of 0.01 and sigma for terminal atoms of 0.02
Uanis(C4) \\sim Ueq, Uanis(C5) \\sim Ueq, Uanis(C3) \\sim Ueq, Uanis(N4) \\sim
Ueq: with sigma of 0.001 and sigma for terminal atoms of 0.002
: with sigma of 0.01 and sigma for terminal atoms of 0.02
Uanis(C22) \\sim Ueq: with sigma of 0.001 and sigma for terminal atoms of 0.002
: with sigma of 0.01 and sigma for terminal atoms of 0.02
: with sigma of 0.01 and sigma for terminal atoms of 0.02
4. Others
 Fixed Sof: F4A(0.5) C28A(0.5) H28A(0.5) C29A(0.5) H29A(0.5) C32A(0.5)
 H32A(0.5) C31B(0.5) H31B(0.5) C32B(0.5) H32B(0.5) C31A(0.5) H31A(0.5)
 C29B(0.5) H29B(0.5) F4B(0.5) C28B(0.5) H28B(0.5) C30A(0.5) C30B(0.5)
5.a Ternary CH refined with riding coordinates:
 C26(H26), C18(H18), C2(H2), C10(H10)
5.b Aromatic/amide H refined with riding coordinates:
 C4(H4), C23(H23), C21(H21), C24(H24), C15(H15), C20(H20), C16(H16),
 C28A(H28A), C5(H5), C29A(H29A), C8(H8), C32A(H32A), C31B(H31B), C32B(H32B),
 C7(H7), C12(H12), C13(H13), C31A(H31A), C29B(H29B), C28B(H28B)
5.c Idealised Me refined as rotating group:
 N3(H3A,H3B,H3C), N4(H4A,H4B,H4C), N2(H2A,H2B,H2C), N1(H1A,H1B,H1C), C9(H9A,
 H9B,H9C), C17(H17A,H17B,H17C), C25(H25A,H25B,H25C), C1(H1D,H1E,H1F)
;
_olex2_submission_special_instructions 'No special instructions were received'

loop_
_space_group_symop_operation_xyz
'x, y, z'
'-x, y+1/2, -z'

loop_
_atom_site_label
_atom_site_type_symbol
_atom_site_fract_x
_atom_site_fract_y
_atom_site_fract_z
_atom_site_U_iso_or_equiv
_atom_site_adp_type
_atom_site_occupancy
_atom_site_site_symmetry_order
_atom_site_calc_flag
_atom_site_refinement_flags_posn
_atom_site_refinement_flags_adp
_atom_site_refinement_flags_occupancy
_atom_site_disorder_assembly
_atom_site_disorder_group
Bi2 Bi 0.10606(5) 0.53658(5) 0.39457(5) 0.0114(2) Uani 1 1 d . . . . .
Bi1 Bi 0.40335(5) 0.59500(5) 0.60267(5) 0.0116(2) Uani 1 1 d . . . . .
Br3 Br 0.47809(14) 0.40956(17) 0.56436(16) 0.0149(5) Uani 1 1 d . . . . .
Br4 Br 0.32925(14) 0.78623(17) 0.61967(16) 0.0150(5) Uani 1 1 d . . . . .
Br10 Br -0.10642(15) 0.47145(18) 0.40634(17) 0.0202(5) Uani 1 1 d . . . . .
Br6 Br 0.17761(14) 0.51850(18) 0.61228(15) 0.0146(5) Uani 1 1 d . . . . .
Br9 Br 0.07371(15) 0.5445(2) 0.20371(15) 0.0202(5) Uani 1 1 d . . . . .
Br5 Br 0.33186(15) 0.61586(16) 0.38373(16) 0.0159(5) Uani 1 1 d . . . . .
Br2 Br 0.42448(16) 0.58207(19) 0.79413(16) 0.0195(5) Uani 1 1 d . . . . .
Br1 Br 0.61691(14) 0.65777(18) 0.59141(16) 0.0175(5) Uani 1 1 d . . . . .
Br8 Br 0.02369(15) 0.72111(17) 0.42988(16) 0.0164(5) Uani 1 1 d . . . . .
Br7 Br 0.17799(15) 0.34540(17) 0.38462(15) 0.0155(5) Uani 1 1 d . . . . .
F3 F 0.6473(11) 0.6322(12) 0.0045(11) 0.038(4) Uani 1 1 d . . . . .
F2 F -0.1210(13) 0.4804(12) 0.9872(10) 0.045(4) Uani 1 1 d . . . . .
N3 N 0.4281(13) 0.3982(15) 0.3213(13) 0.023(4) Uani 1 1 d . . . . .
H3A H 0.4988 0.3771 0.3295 0.028 Uiso 1 1 calc GR . . . .
H3B H 0.3844 0.3598 0.3535 0.028 Uiso 1 1 calc GR . . . .
H3C H 0.4247 0.4583 0.3441 0.028 Uiso 1 1 calc GR . . . .
N4 N 0.2399(13) 0.8740(15) 0.4086(14) 0.021(4) Uani 1 1 d . U . . .
H4A H 0.1997 0.8197 0.4038 0.025 Uiso 1 1 calc GR . . . .
H4B H 0.2256 0.9057 0.4624 0.025 Uiso 1 1 calc GR . . . .
H4C H 0.3128 0.8596 0.4115 0.025 Uiso 1 1 calc GR . . . .
N2 N 0.0688(12) 0.7417(13) 0.6767(12) 0.014(4) Uani 1 1 d . U . . .
H2A H 0.0931 0.7917 0.6436 0.017 Uiso 1 1 calc GR . . . .
H2B H 0.0037 0.7206 0.6475 0.017 Uiso 1 1 calc GR . . . .
H2C H 0.1194 0.6942 0.6783 0.017 Uiso 1 1 calc GR . . . .
N1 N 0.2569(13) 0.2675(18) 0.6030(14) 0.032(5) Uani 1 1 d . . . . .
H1A H 0.2893 0.2550 0.5486 0.039 Uiso 1 1 calc GR . . . .
H1B H 0.2471 0.3310 0.6086 0.039 Uiso 1 1 calc GR . . . .
H1C H 0.1904 0.2378 0.6005 0.039 Uiso 1 1 calc GR . . . .
C14 C -0.0743(19) 0.5486(18) 0.9371(16) 0.026(5) Uani 1 1 d . U . . .
F1 F 0.1387(18) 0.3440(13) 1.0186(12) 0.066(6) Uani 1 1 d . . . . .
C22 C 0.5880(16) 0.5771(18) 0.0578(17) 0.022(5) Uani 1 1 d . U . . .
F4A F 0.307(2) 0.7454(19) -0.0104(19) 0.033(6) Uiso 0.5 1 d . U P A 1
C11 C 0.0127(17) 0.6881(17) 0.8346(17) 0.026(5) Uani 1 1 d . . . . .
C4 C 0.1839(17) 0.2149(18) 0.8040(17) 0.025(5) Uani 1 1 d . U . . .
H4 H 0.1529 0.1638 0.7668 0.031 Uiso 1 1 calc R . . . .
C19 C 0.4592(15) 0.4609(16) 0.1608(15) 0.016(4) Uani 1 1 d . U . . .
C23 C 0.4794(19) 0.6012(18) 0.0623(16) 0.031(5) Uani 1 1 d . . . . .
H23 H 0.4480 0.6549 0.0294 0.038 Uiso 1 1 calc R . . . .
C21 C 0.6349(17) 0.4959(17) 0.1005(17) 0.028(6) Uani 1 1 d . U . . .
H21 H 0.7096 0.4803 0.0941 0.034 Uiso 1 1 calc R . . . .
C24 C 0.4168(16) 0.5426(19) 0.1176(16) 0.028(6) Uani 1 1 d . . . . .
H24 H 0.3429 0.5598 0.1256 0.033 Uiso 1 1 calc R . . . .
C15 C -0.1432(19) 0.6103(17) 0.8878(18) 0.031(6) Uani 1 1 d . . . . .
H15 H -0.2207 0.6044 0.8883 0.037 Uiso 1 1 calc R . . . .
C20 C 0.5689(19) 0.437(2) 0.1537(18) 0.032(6) Uani 1 1 d . U . . .
H20 H 0.5992 0.3816 0.1842 0.039 Uiso 1 1 calc R . . . .
C16 C -0.0993(19) 0.6803(17) 0.8380(18) 0.031(6) Uani 1 1 d . . . . .
H16 H -0.1466 0.7250 0.8047 0.037 Uiso 1 1 calc R . . . .
C28A C 0.333(4) 0.907(5) 0.186(4) 0.04(2) Uiso 0.5 1 d D . P A 1
H28A H 0.3803 0.9569 0.2106 0.044 Uiso 0.5 1 calc R . P A 1
C9 C 0.158(2) 0.8172(18) 0.8194(18) 0.036(6) Uani 1 1 d . . . . .
H9A H 0.2147 0.7683 0.8301 0.054 Uiso 1 1 calc GR . . . .
H9B H 0.1460 0.8476 0.8802 0.054 Uiso 1 1 calc GR . . . .
H9C H 0.1817 0.8647 0.7750 0.054 Uiso 1 1 calc GR . . . .
C5 C 0.1368(18) 0.2443(18) 0.8874(18) 0.030(5) Uani 1 1 d . U . . .
H5 H 0.0747 0.2123 0.9081 0.036 Uiso 1 1 calc R . . . .
C27 C 0.2415(14) 0.8843(14) 0.2330(15) 0.025(5) Uani 1 1 d D . . . .
C3 C 0.2754(17) 0.2616(17) 0.7779(17) 0.024(5) Uani 1 1 d . U . . .
C17 C 0.3856(18) 0.2972(18) 0.1766(17) 0.029(5) Uani 1 1 d . . . . .
H17A H 0.4610 0.2742 0.1732 0.044 Uiso 1 1 calc GR . . . .
H17B H 0.3467 0.2971 0.1126 0.044 Uiso 1 1 calc GR . . . .
H17C H 0.3472 0.2557 0.2185 0.044 Uiso 1 1 calc GR . . . .
C29A C 0.358(3) 0.860(3) 0.105(3) 0.014(8) Uiso 0.5 1 d D U P A 1
H29A H 0.4236 0.8730 0.0757 0.017 Uiso 0.5 1 calc R . P A 1
C8 C 0.320(2) 0.3374(18) 0.8317(19) 0.041(7) Uani 1 1 d . . . . .
H8 H 0.3817 0.3705 0.8123 0.049 Uiso 1 1 calc R . . . .
C32A C 0.168(3) 0.816(2) 0.195(2) 0.007(8) Uiso 0.5 1 d D . P A 1
H32A H 0.1032 0.8015 0.2249 0.008 Uiso 0.5 1 calc R . P A 1
C31B C 0.236(4) 0.769(4) 0.103(3) 0.031(13) Uiso 0.5 1 d D U P A 2
H31B H 0.2049 0.7144 0.0716 0.037 Uiso 0.5 1 calc R . P A 2
C6 C 0.180(2) 0.316(2) 0.935(2) 0.047(8) Uani 1 1 d . . . . .
C32B C 0.198(4) 0.805(3) 0.186(4) 0.040(17) Uiso 0.5 1 d D . P A 2
H32B H 0.1398 0.7725 0.2121 0.048 Uiso 0.5 1 calc R . P A 2
C7 C 0.274(3) 0.364(2) 0.912(2) 0.050(8) Uani 1 1 d . . . . .
H7 H 0.3053 0.4137 0.9507 0.060 Uiso 1 1 calc R . . . .
C26 C 0.2091(16) 0.9361(15) 0.3217(14) 0.023(4) Uani 1 1 d . U . . .
H26 H 0.2531 0.9959 0.3290 0.027 Uiso 1 1 calc R . . . .
C18 C 0.3888(16) 0.3972(14) 0.2163(14) 0.021(4) Uani 1 1 d . . . . .
H18 H 0.3120 0.4227 0.2092 0.025 Uiso 1 1 calc R . . . .
C2 C 0.3300(16) 0.2314(17) 0.6887(15) 0.030(5) Uani 1 1 d . U . . .
H2 H 0.4021 0.2654 0.6897 0.036 Uiso 1 1 calc R . . . .
C25 C 0.0892(16) 0.962(2) 0.3195(16) 0.040(6) Uani 1 1 d . . . . .
H25A H 0.0445 0.9041 0.3139 0.060 Uiso 1 1 calc GR . . . .
H25B H 0.0690 1.0031 0.2646 0.060 Uiso 1 1 calc GR . . . .
H25C H 0.0759 0.9952 0.3785 0.060 Uiso 1 1 calc GR . . . .
C1 C 0.3524(18) 0.1283(17) 0.6798(17) 0.037(5) Uani 1 1 d . U . . .
H1D H 0.2826 0.0937 0.6714 0.055 Uiso 1 1 calc GR . . . .
H1E H 0.3953 0.1060 0.7378 0.055 Uiso 1 1 calc GR . . . .
H1F H 0.3941 0.1174 0.6246 0.055 Uiso 1 1 calc GR . . . .
C10 C 0.0526(16) 0.7726(15) 0.7781(16) 0.029(5) Uani 1 1 d . . . . .
H10 H -0.0061 0.8222 0.7746 0.035 Uiso 1 1 calc R . . . .
C12 C 0.0811(19) 0.620(2) 0.8775(16) 0.032(7) Uani 1 1 d . . . . .
H12 H 0.1577 0.6206 0.8697 0.038 Uiso 1 1 calc R . . . .
C13 C 0.0371(19) 0.5511(19) 0.9322(18) 0.034(6) Uani 1 1 d . U . . .
H13 H 0.0835 0.5059 0.9658 0.040 Uiso 1 1 calc R . . . .
C31A C 0.192(3) 0.769(3) 0.113(3) 0.018(9) Uiso 0.5 1 d D . P A 1
H31A H 0.1432 0.7212 0.0868 0.021 Uiso 0.5 1 calc R . P A 1
C29B C 0.376(3) 0.897(3) 0.111(3) 0.013(8) Uiso 0.5 1 d D . P A 2
H29B H 0.4338 0.9300 0.0844 0.015 Uiso 0.5 1 calc R . P A 2
F4B F 0.349(2) 0.781(2) -0.014(2) 0.033(7) Uiso 0.5 1 d . . P A 2
C28B C 0.334(4) 0.922(5) 0.196(4) 0.023(18) Uiso 0.5 1 d D . P A 2
H28B H 0.3722 0.9705 0.2324 0.027 Uiso 0.5 1 calc R . P A 2
C30A C 0.285(3) 0.791(3) 0.069(3) 0.011(8) Uiso 0.5 1 d D . P A 1
C30B C 0.322(4) 0.819(3) 0.070(3) 0.027(11) Uiso 0.5 1 d D . P A 2

loop_
_atom_site_aniso_label
_atom_site_aniso_U_11
_atom_site_aniso_U_22
_atom_site_aniso_U_33
_atom_site_aniso_U_23
_atom_site_aniso_U_13
_atom_site_aniso_U_12
Bi2 0.0110(3) 0.0163(5) 0.0069(4) -0.0010(3) 0.0003(3) 0.0009(3)
Bi1 0.0105(3) 0.0154(5) 0.0088(5) -0.0009(3) 0.0006(3) 0.0002(3)
Br3 0.0138(9) 0.0173(12) 0.0136(12) -0.0027(10) 0.0014(8) 0.0012(8)
Br4 0.0122(8) 0.0153(12) 0.0176(12) 0.0011(10) 0.0019(8) 0.0026(8)
Br10 0.0139(9) 0.0248(14) 0.0226(13) -0.0030(11) 0.0053(8) -0.0045(9)
Br6 0.0116(8) 0.0231(14) 0.0091(11) 0.0011(9) 0.0017(7) -0.0010(8)
Br9 0.0263(10) 0.0279(15) 0.0061(11) 0.0018(11) -0.0004(8) 0.0003(10)
Br5 0.0139(8) 0.0215(14) 0.0125(12) -0.0017(9) 0.0018(8) -0.0011(8)
Br2 0.0250(10) 0.0240(15) 0.0092(12) 0.0020(11) -0.0006(8) -0.0027(10)
Br1 0.0132(8) 0.0197(13) 0.0200(13) 0.0000(10) 0.0038(8) -0.0027(8)
Br8 0.0155(9) 0.0176(13) 0.0159(12) -0.0039(10) 0.0000(8) 0.0022(8)
Br7 0.0150(9) 0.0207(13) 0.0107(11) 0.0004(10) 0.0000(8) 0.0043(8)
F3 0.043(7) 0.040(9) 0.033(9) 0.014(7) 0.015(6) 0.006(6)
F2 0.077(10) 0.039(9) 0.022(8) -0.001(6) 0.018(7) -0.029(8)
N3 0.016(8) 0.028(11) 0.025(10) 0.007(8) 0.004(7) 0.001(7)
N4 0.021(5) 0.022(5) 0.020(5) 0.002(3) 0.002(3) 0.000(3)
N2 0.014(4) 0.015(4) 0.014(4) -0.002(3) 0.000(3) 0.000(3)
N1 0.015(8) 0.056(14) 0.025(11) 0.015(10) 0.000(7) -0.004(8)
C14 0.043(10) 0.027(10) 0.012(9) 0.001(7) 0.016(8) -0.009(8)
F1 0.140(16) 0.032(9) 0.025(9) 0.005(7) 0.008(9) 0.038(10)
C22 0.022(5) 0.022(5) 0.022(5) 0.0001(14) 0.0022(15) 0.0001(14)
C11 0.032(11) 0.029(13) 0.019(12) -0.006(9) 0.014(9) -0.012(10)
C4 0.026(5) 0.026(5) 0.025(5) 0.0000(14) 0.0020(15) -0.0002(14)
C19 0.021(8) 0.019(9) 0.009(9) -0.001(7) 0.005(7) 0.002(7)
C23 0.056(14) 0.023(13) 0.015(12) 0.010(10) 0.005(10) 0.008(11)
C21 0.027(9) 0.033(11) 0.026(10) 0.020(8) 0.005(8) 0.010(8)
C24 0.025(10) 0.036(16) 0.020(12) 0.000(10) -0.002(8) 0.017(10)
C15 0.037(11) 0.025(13) 0.034(15) -0.012(10) 0.023(10) -0.005(10)
C20 0.039(10) 0.036(11) 0.024(10) 0.004(9) 0.013(8) 0.006(9)
C16 0.044(13) 0.022(12) 0.028(14) -0.001(10) 0.011(11) -0.006(10)
C9 0.055(15) 0.028(13) 0.026(14) -0.001(10) 0.001(11) -0.021(12)
C5 0.030(6) 0.030(6) 0.030(6) 0.0002(14) 0.0026(15) 0.0000(14)
C27 0.023(10) 0.026(12) 0.024(12) 0.015(9) -0.007(8) 0.003(8)
C3 0.024(5) 0.024(5) 0.024(5) 0.0001(14) 0.0020(15) -0.0001(14)
C17 0.036(11) 0.033(13) 0.018(12) -0.012(10) -0.003(9) -0.006(10)
C8 0.054(15) 0.029(14) 0.037(17) 0.016(12) -0.013(12) -0.014(12)
C6 0.072(18) 0.030(16) 0.040(17) 0.011(12) 0.019(14) 0.014(13)
C7 0.10(2) 0.030(15) 0.018(15) -0.002(11) -0.008(14) -0.006(15)
C26 0.026(8) 0.029(9) 0.015(9) 0.002(7) 0.013(7) 0.005(7)
C18 0.025(10) 0.019(10) 0.018(11) 0.000(8) -0.002(8) 0.000(8)
C2 0.021(8) 0.048(11) 0.019(9) 0.011(8) -0.009(7) -0.004(8)
C25 0.027(11) 0.071(18) 0.022(12) 0.022(12) 0.006(9) 0.022(11)
C1 0.037(6) 0.038(6) 0.036(6) 0.001(3) 0.004(3) 0.000(3)
C10 0.014(9) 0.027(11) 0.046(15) -0.008(10) -0.001(9) -0.001(8)
C12 0.033(11) 0.05(2) 0.009(12) -0.005(11) 0.008(9) -0.008(11)
C13 0.043(10) 0.027(11) 0.029(11) 0.014(9) -0.005(8) -0.003(8)

loop_
_atom_type_symbol
_atom_type_description
_atom_type_scat_dispersion_real
_atom_type_scat_dispersion_imag
_atom_type_scat_source
C C 0.0033 0.0016 'International Tables Vol C Tables 4.2.6.8 and 6.1.1.4'
H H 0.0000 0.0000 'International Tables Vol C Tables 4.2.6.8 and 6.1.1.4'
Bi Bi -4.1077 10.2566 'International Tables Vol C Tables 4.2.6.8 and 6.1.1.4'
Br Br -0.2901 2.4595 'International Tables Vol C Tables 4.2.6.8 and 6.1.1.4'
F F 0.0171 0.0103 'International Tables Vol C Tables 4.2.6.8 and 6.1.1.4'
N N 0.0061 0.0033 'International Tables Vol C Tables 4.2.6.8 and 6.1.1.4'

loop_
_geom_angle_atom_site_label_1
_geom_angle_atom_site_label_2
_geom_angle_atom_site_label_3
_geom_angle
_geom_angle_site_symmetry_1
_geom_angle_site_symmetry_3
_geom_angle_publ_flag
Br10 Bi2 Br6 95.38(6) . . ?
Br10 Bi2 Br5 177.37(8) . . ?
Br10 Bi2 Br8 86.92(7) . . ?
Br10 Bi2 Br7 89.00(7) . . ?
Br9 Bi2 Br10 91.18(7) . . ?
Br9 Bi2 Br6 171.88(6) . . ?
Br9 Bi2 Br5 89.17(7) . . ?
Br9 Bi2 Br8 96.56(8) . . ?
Br9 Bi2 Br7 90.47(8) . . ?
Br5 Bi2 Br6 84.49(6) . . ?
Br8 Bi2 Br6 88.57(7) . . ?
Br8 Bi2 Br5 90.45(6) . . ?
Br7 Bi2 Br6 84.88(7) . . ?
Br7 Bi2 Br5 93.60(6) . . ?
Br7 Bi2 Br8 171.93(7) . . ?
Br3 Bi1 Br4 173.76(7) . . ?
Br3 Bi1 Br6 89.35(7) . . ?
Br3 Bi1 Br5 88.02(7) . . ?
Br4 Bi1 Br6 92.17(6) . . ?
Br4 Bi1 Br5 86.10(7) . . ?
Br6 Bi1 Br5 84.44(5) . . ?
Br2 Bi1 Br3 97.15(8) . . ?
Br2 Bi1 Br4 88.99(8) . . ?
Br2 Bi1 Br6 86.24(6) . . ?
Br2 Bi1 Br5 169.29(6) . . ?
Br2 Bi1 Br1 94.25(7) . . ?
Br1 Bi1 Br3 87.94(7) . . ?
Br1 Bi1 Br4 90.51(7) . . ?
Br1 Bi1 Br6 177.28(8) . . ?
Br1 Bi1 Br5 95.31(6) . . ?
Bi1 Br6 Bi2 95.92(6) . . ?
Bi2 Br5 Bi1 95.15(6) . . ?
F2 C14 C15 117(2) . . ?
F2 C14 C13 121(2) . . ?
C15 C14 C13 122(2) . . ?
F3 C22 C23 117(2) . . ?
F3 C22 C21 119.9(18) . . ?
C23 C22 C21 123(2) . . ?
C16 C11 C10 116(2) . . ?
C12 C11 C16 120(2) . . ?
C12 C11 C10 124.1(19) . . ?
C3 C4 C5 119(2) . . ?
C24 C19 C20 120(2) . . ?
C24 C19 C18 121.1(17) . . ?
C20 C19 C18 119(2) . . ?
C22 C23 C24 117(2) . . ?
C22 C21 C20 119(2) . . ?
C19 C24 C23 122.2(19) . . ?
C16 C15 C14 119(2) . . ?
C19 C20 C21 119(2) . . ?
C15 C16 C11 121(2) . . ?
C29A C28A C27 122(4) . . ?
C6 C5 C4 119(2) . . ?
C28A C27 C32A 120(3) . . ?
C28A C27 C26 124(2) . . ?
C32A C27 C26 116(2) . . ?
C32B C27 C26 132(3) . . ?
C32B C27 C28B 115(4) . . ?
C28B C27 C26 114(2) . . ?
C4 C3 C8 121(2) . . ?
C4 C3 C2 121(2) . . ?
C8 C3 C2 119(2) . . ?
C28A C29A C30A 117(4) . . ?
C7 C8 C3 120(2) . . ?
C31A C32A C27 118(3) . . ?
C30B C31B C32B 114(4) . . ?
F1 C6 C7 115(3) . . ?
C5 C6 F1 120(3) . . ?
C5 C6 C7 124(3) . . ?
C27 C32B C31B 124(4) . . ?
C8 C7 C6 118(3) . . ?
N4 C26 C27 108.4(16) . . ?
C25 C26 N4 108.9(16) . . ?
C25 C26 C27 115.0(18) . . ?
N3 C18 C17 111.3(17) . . ?
C19 C18 N3 110.8(16) . . ?
C19 C18 C17 111.1(18) . . ?
N1 C2 C3 106.8(17) . . ?
C1 C2 N1 111(2) . . ?
C1 C2 C3 116(2) . . ?
N2 C10 C11 109.7(17) . . ?
C9 C10 N2 107.7(17) . . ?
C9 C10 C11 115(2) . . ?
C11 C12 C13 119(2) . . ?
C14 C13 C12 119(2) . . ?
C30A C31A C32A 121(3) . . ?
C28B C29B C30B 111(4) . . ?
C29B C28B C27 127(4) . . ?
F4A C30A C29A 118(3) . . ?
F4A C30A C31A 120(3) . . ?
C31A C30A C29A 122(3) . . ?
C31B C30B C29B 128(4) . . ?
F4B C30B C31B 110(4) . . ?
F4B C30B C29B 122(4) . . ?

loop_
_geom_bond_atom_site_label_1
_geom_bond_atom_site_label_2
_geom_bond_distance
_geom_bond_site_symmetry_2
_geom_bond_publ_flag
Bi2 Br10 2.770(2) . ?
Bi2 Br6 3.119(2) . ?
Bi2 Br9 2.682(2) . ?
Bi2 Br5 2.991(2) . ?
Bi2 Br8 2.852(2) . ?
Bi2 Br7 2.846(3) . ?
Bi1 Br3 2.840(2) . ?
Bi1 Br4 2.864(3) . ?
Bi1 Br6 2.9730(19) . ?
Bi1 Br5 3.139(2) . ?
Bi1 Br2 2.690(2) . ?
Bi1 Br1 2.7706(19) . ?
F3 C22 1.34(3) . ?
F2 C14 1.35(3) . ?
N3 C18 1.51(3) . ?
N4 C26 1.52(3) . ?
N2 C10 1.52(3) . ?
N1 C2 1.52(3) . ?
C14 C15 1.36(3) . ?
C14 C13 1.37(3) . ?
F1 C6 1.38(3) . ?
C22 C23 1.37(3) . ?
C22 C21 1.39(3) . ?
F4A C30A 1.34(4) . ?
C11 C16 1.38(3) . ?
C11 C10 1.54(3) . ?
C11 C12 1.38(3) . ?
C4 C5 1.42(3) . ?
C4 C3 1.38(3) . ?
C19 C24 1.38(3) . ?
C19 C20 1.39(3) . ?
C19 C18 1.51(3) . ?
C23 C24 1.41(3) . ?
C21 C20 1.42(3) . ?
C15 C16 1.35(3) . ?
C28A C27 1.39(2) . ?
C28A C29A 1.38(2) . ?
C9 C10 1.50(3) . ?
C5 C6 1.29(4) . ?
C27 C32A 1.39(2) . ?
C27 C32B 1.38(2) . ?
C27 C26 1.53(3) . ?
C27 C28B 1.39(2) . ?
C3 C8 1.39(3) . ?
C3 C2 1.53(3) . ?
C17 C18 1.52(3) . ?
C29A C30A 1.38(2) . ?
C8 C7 1.35(4) . ?
C32A C31A 1.38(2) . ?
C31B C32B 1.39(2) . ?
C31B C30B 1.38(2) . ?
C6 C7 1.40(4) . ?
C26 C25 1.50(3) . ?
C2 C1 1.49(3) . ?
C12 C13 1.38(3) . ?
C31A C30A 1.38(2) . ?
C29B C28B 1.38(2) . ?
C29B C30B 1.39(2) . ?
F4B C30B 1.37(5) . ?
